data_1101181
loop_
_publ_author_name
'Ouellette, Wayne'
'Yu, Ming Hui'
'O'Connor, Charles J.'
'Zubieta, Jon'

_publ_section_title
;
 Structural Diversity of the Oxovanadium Organodiphosphonate System:
 A Platform for the Design of Void Channels
;
_journal_issue 8
_journal_name_full 'Inorganic Chemistry'
_journal_page_first 3224
_journal_page_last 3239
_journal_paper_doi 10.1021/ic0517422
_journal_volume 45
_journal_year 2006
_chemical_formula_sum 'C4 H17.5 N O11.75 P2 V2'
_chemical_formula_weight 431.51
_space_group_IT_number 15
_symmetry_cell_setting monoclinic
_symmetry_space_group_name_Hall '-C 2yc'
_symmetry_space_group_name_H-M 'C 1 2/c 1'
_cell_angle_alpha 90.00
_cell_angle_beta 98.8370(10)
_cell_angle_gamma 90.00
_cell_formula_units_Z 8
_cell_length_a 14.5794(11)
_cell_length_b 10.2424(8)
_cell_length_c 18.7815(14)
_cell_measurement_temperature 90(2)
_cell_volume 2771.3(4)
_diffrn_ambient_temperature 90(2)
_exptl_crystal_density_diffrn 2.068
_cod_depositor_comments
;
The following automatic conversions were performed:
'_symmetry_cell_setting' value 'Monoclinic' changed to 'monoclinic'
according to '/home/saulius/struct/CIF-dictionaries/cif_core.dic'
dictionary named 'cif_core.dic' version 2.4.1 from 2010-06-29.

Automatic conversion script
Id: cif_fix_enum 1527 2010-12-29 10:47:43Z saulius 
;
_cod_original_sg_symbol_H-M 'C 2/c'
_cod_original_formula_sum 'C4 H17.50 N O11.75 P2 V2'
_cod_database_code 1101181

loop_
_symmetry_equiv_pos_as_xyz
'x, y, z'
'-x, y, -z+1/2'
'x+1/2, y+1/2, z'
'-x+1/2, y+1/2, -z+1/2'
'-x, -y, -z'
'x, -y, z-1/2'
'-x+1/2, -y+1/2, -z'
'x+1/2, -y+1/2, z-1/2'

loop_
_atom_site_label
_atom_site_type_symbol
_atom_site_fract_x
_atom_site_fract_y
_atom_site_fract_z
_atom_site_U_iso_or_equiv
_atom_site_adp_type
_atom_site_occupancy
_atom_site_symmetry_multiplicity
_atom_site_calc_flag
_atom_site_refinement_flags
_atom_site_disorder_assembly
_atom_site_disorder_group
V1 V 0.15469(3) 0.62181(4) 0.08849(2) 0.01450(13) Uani 1 1 d . . .
V2 V 0.22975(4) 0.56336(5) 0.28294(2) 0.02063(14) Uani 1 1 d . . .
P1 P 0.16015(5) 0.33944(6) 0.17148(3) 0.01293(15) Uani 1 1 d . . .
P2 P 0.21799(5) 0.38091(6) 0.42608(3) 0.01342(15) Uani 1 1 d . . .
O1 O 0.19108(13) 0.80720(18) 0.07557(10) 0.0165(4) Uani 1 1 d . . .
O2 O 0.20845(16) 0.57710(19) 0.00276(10) 0.0202(4) Uani 1 1 d . . .
O3 O 0.04484(16) 0.6341(2) 0.06918(14) 0.0306(5) Uani 1 1 d . . .
O4 O 0.1936(2) 0.6558(2) 0.19040(12) 0.0317(6) Uani 1 1 d . . .
O5 O 0.17126(14) 0.43479(18) 0.11024(10) 0.0169(4) Uani 1 1 d . . .
O6 O 0.15681(15) 0.41020(19) 0.24249(10) 0.0193(4) Uani 1 1 d . . .
O7 O 0.33253(17) 0.5100(2) 0.27584(13) 0.0331(5) Uani 1 1 d . . .
O8 O 0.26146(14) 0.73995(18) 0.32440(10) 0.0184(4) Uani 1 1 d . . .
O9 O 0.21471(14) 0.50492(17) 0.38075(10) 0.0177(4) Uani 1 1 d . . .
O90 O 0.0803(2) 0.6500(3) 0.30017(17) 0.0482(7) Uani 1 1 d . . .
O91 O 0.0083(2) 0.9200(3) 0.05864(19) 0.0518(8) Uani 1 1 d . . .
O92 O 0.0479(6) 0.9134(6) 0.3081(4) 0.108(3) Uani 0.75 1 d P . .
N1A N 0.1337(3) 0.6924(3) 0.46749(19) 0.0244(9) Uani 0.732(8) 1 d P A 1
H1A1 H 0.0793 0.7358 0.4546 0.037 Uiso 0.732(8) 1 calc PR A 1
H1A2 H 0.1273 0.6339 0.5029 0.037 Uiso 0.732(8) 1 calc PR A 1
H1A3 H 0.1490 0.6493 0.4286 0.037 Uiso 0.732(8) 1 calc PR A 1
N1B N 0.1616(7) 0.8431(9) 0.4308(5) 0.022(2) Uani 0.268(8) 1 d P A 2
H1B1 H 0.1581 0.7870 0.3930 0.033 Uiso 0.268(8) 1 calc PR A 2
H1B2 H 0.1955 0.9144 0.4221 0.033 Uiso 0.268(8) 1 calc PR A 2
H1B3 H 0.1034 0.8686 0.4366 0.033 Uiso 0.268(8) 1 calc PR A 2
C1 C 0.05125(18) 0.2560(2) 0.14771(14) 0.0154(5) Uani 1 1 d . . .
H1A H 0.0563 0.1947 0.1077 0.019 Uiso 1 1 calc R . .
H1B H 0.0386 0.2039 0.1895 0.019 Uiso 1 1 calc R . .
C2 C 0.12257(19) 0.2756(2) 0.39197(14) 0.0162(5) Uani 1 1 d . . .
H2A H 0.1360 0.2323 0.3476 0.019 Uiso 1 1 calc R . .
H2B H 0.1168 0.2067 0.4280 0.019 Uiso 1 1 calc R . .
C3 C 0.03043(19) 0.3485(3) 0.37515(14) 0.0172(5) Uani 1 1 d . . .
H3A H 0.0342 0.4121 0.3360 0.021 Uiso 1 1 calc R . .
H3B H 0.0194 0.3978 0.4184 0.021 Uiso 1 1 calc R . .
C4 C 0.2038(2) 0.7815(4) 0.49273(18) 0.0335(8) Uani 1 1 d . . .
H4A H 0.1897 0.8224 0.5376 0.040 Uiso 1 1 calc R A 1
H4B H 0.2051 0.8514 0.4565 0.040 Uiso 1 1 calc R A 1
H4 H 0.205(3) 0.706(5) 0.196(3) 0.036(15) Uiso 1 1 d . . .

loop_
_atom_site_aniso_label
_atom_site_aniso_U_11
_atom_site_aniso_U_22
_atom_site_aniso_U_33
_atom_site_aniso_U_23
_atom_site_aniso_U_13
_atom_site_aniso_U_12
V1 0.0241(2) 0.0089(2) 0.0098(2) 0.00157(14) 0.00016(16) -0.00243(16)
V2 0.0388(3) 0.0122(2) 0.0094(2) 0.00016(15) -0.00087(18) -0.00773(19)
P1 0.0213(3) 0.0085(3) 0.0086(3) 0.0013(2) 0.0012(2) -0.0003(2)
P2 0.0243(3) 0.0071(3) 0.0084(3) -0.0009(2) 0.0009(2) 0.0021(2)
O1 0.0241(10) 0.0093(8) 0.0149(9) 0.0016(7) -0.0005(7) -0.0012(7)
O2 0.0384(12) 0.0115(9) 0.0112(9) 0.0015(7) 0.0050(8) -0.0013(8)
O3 0.0287(12) 0.0191(10) 0.0427(14) 0.0072(10) 0.0011(10) -0.0033(9)
O4 0.0710(19) 0.0112(10) 0.0105(9) 0.0017(8) -0.0018(10) -0.0096(11)
O5 0.0290(10) 0.0102(8) 0.0117(8) 0.0027(6) 0.0040(7) -0.0001(7)
O6 0.0348(11) 0.0124(8) 0.0108(8) -0.0010(7) 0.0038(8) -0.0062(8)
O7 0.0372(13) 0.0295(12) 0.0326(13) -0.0141(10) 0.0058(10) -0.0045(10)
O8 0.0249(10) 0.0141(9) 0.0159(9) -0.0044(7) 0.0024(7) -0.0032(7)
O9 0.0325(11) 0.0087(8) 0.0115(8) 0.0005(6) 0.0027(7) 0.0019(7)
O90 0.0595(18) 0.0314(14) 0.0508(17) 0.0054(12) -0.0004(14) -0.0036(13)
O91 0.0324(14) 0.0529(18) 0.071(2) 0.0033(16) 0.0109(14) 0.0128(13)
O92 0.170(7) 0.047(3) 0.136(6) 0.002(3) 0.117(5) -0.003(3)
N1A 0.0318(19) 0.0190(17) 0.0232(17) -0.0006(13) 0.0064(14) 0.0045(14)
N1B 0.033(5) 0.018(4) 0.015(4) 0.008(3) 0.006(4) 0.006(4)
C1 0.0213(12) 0.0108(11) 0.0138(11) -0.0013(9) 0.0015(9) -0.0001(9)
C2 0.0245(13) 0.0099(11) 0.0137(11) -0.0015(9) 0.0018(10) 0.0004(9)
C3 0.0238(13) 0.0108(11) 0.0159(12) -0.0012(9) -0.0006(10) 0.0002(10)
C4 0.043(2) 0.0339(18) 0.0238(15) -0.0004(13) 0.0067(14) 0.0178(16)

loop_
_geom_bond_atom_site_label_1
_geom_bond_atom_site_label_2
_geom_bond_distance
_geom_bond_site_symmetry_2
_geom_bond_publ_flag
V1 O3 1.592(2) . ?
V1 O4 1.942(2) . ?
V1 O2 1.951(2) . ?
V1 O5 1.9657(18) . ?
V1 O1 1.9964(19) . ?
V2 O7 1.620(3) . ?
V2 O9 1.9760(19) . ?
V2 O4 1.978(2) . ?
V2 O6 1.980(2) . ?
V2 O8 1.9952(19) . ?
V2 O90 2.421(3) . ?
P1 O8 1.524(2) 4_545 ?
P1 O6 1.5251(19) . ?
P1 O5 1.5363(19) . ?
P1 C1 1.798(3) . ?
P2 O9 1.5258(19) . ?
P2 O2 1.5296(19) 6_566 ?
P2 O1 1.530(2) 4_545 ?
P2 C2 1.799(3) . ?
O1 P2 1.530(2) 4 ?
O2 P2 1.5296(19) 6_565 ?
O8 P1 1.524(2) 4 ?
N1A C4 1.397(5) . ?
N1B C4 1.382(9) . ?
C1 C3 1.530(4) 2 ?
C2 C3 1.527(4) . ?
C3 C1 1.530(4) 2 ?
C4 C4 1.481(6) 7_566 ?
